data_4120291
loop_
_publ_author_name
'Kodai Saito'
'Yukihiro Shibata'
'Masahiro Yamanaka'
'Takahiko Akiyama'

_publ_section_title
;
 Chiral Phosphoric Acid-Catalyzed Oxidative Kinetic Resolution of
 Indolines Based on Transfer Hydrogenation to Imines
;
_journal_name_full 'Journal of the American Chemical Society'
_journal_page_first 11740
_journal_page_last 11743
_journal_paper_doi 10.1021/ja406004q
_journal_volume 135
_journal_year 2013
_chemical_absolute_configuration ad
_chemical_formula_sum 'C18 H18 Br N O2 S'
_chemical_formula_weight 392.30
_chemical_name_systematic
; 
 ? 
;
_space_group_IT_number 4
_symmetry_cell_setting monoclinic
_symmetry_space_group_name_Hall 'P 2yb'
_symmetry_space_group_name_H-M 'P 1 21 1'
_atom_sites_solution_hydrogens geom
_atom_sites_solution_primary direct
_atom_sites_solution_secondary difmap
_audit_creation_method SHELXL-97
_cell_angle_alpha 90.00
_cell_angle_beta 104.413(3)
_cell_angle_gamma 90.00
_cell_formula_units_Z 8
_cell_length_a 9.9478(19)
_cell_length_b 18.536(4)
_cell_length_c 19.126(4)
_cell_measurement_reflns_used 4744
_cell_measurement_temperature 123
_cell_measurement_theta_max 25.00
_cell_measurement_theta_min 2.38
_cell_volume 3415.7(12)
_computing_cell_refinement 'APEX2 (Bruker AXS, 2006)'
_computing_data_collection 'APEX2 (Bruker AXS, 2006)'
_computing_data_reduction 'SAINT (Bruker AXS, 2004)'
_computing_molecular_graphics 'XSHEL (Bruker AXS,2002)'
_computing_publication_material 'XCIF (Bruker AXS, 2001)'
_computing_structure_refinement 'SHELXL-97 (Sheldrick, 1997)'
_computing_structure_solution 'SHELXS-97 (Sheldrick, 1997)'
_diffrn_ambient_temperature 123
_diffrn_detector_area_resol_mean 8.333
_diffrn_measured_fraction_theta_full 0.985
_diffrn_measured_fraction_theta_max 0.985
_diffrn_measurement_device_type 'Bruker APEXII CCD area detector'
_diffrn_measurement_method 'phi and omega scans'
_diffrn_radiation_monochromator 'Bruker Helios multilayer confocal mirror'
_diffrn_radiation_source 'Bruker TXS fine-focus rotating anode'
_diffrn_radiation_type MoK\a
_diffrn_radiation_wavelength 0.71073
_diffrn_reflns_av_R_equivalents 0.0414
_diffrn_reflns_av_sigmaI/netI 0.1240
_diffrn_reflns_limit_h_max 12
_diffrn_reflns_limit_h_min -9
_diffrn_reflns_limit_k_max 22
_diffrn_reflns_limit_k_min -24
_diffrn_reflns_limit_l_max 10
_diffrn_reflns_limit_l_min -24
_diffrn_reflns_number 19131
_diffrn_reflns_theta_full 27.46
_diffrn_reflns_theta_max 27.46
_diffrn_reflns_theta_min 1.55
_exptl_absorpt_coefficient_mu 2.538
_exptl_absorpt_correction_T_max 0.6308
_exptl_absorpt_correction_T_min 0.6308
_exptl_absorpt_correction_type empirical
_exptl_absorpt_process_details
;
SADABS Sheldrick 1996
;
_exptl_crystal_colour colorless
_exptl_crystal_density_diffrn 1.526
_exptl_crystal_description block
_exptl_crystal_F_000 1600
_exptl_crystal_size_max 0.20
_exptl_crystal_size_mid 0.20
_exptl_crystal_size_min 0.20
_refine_diff_density_max 1.570
_refine_diff_density_min -0.493
_refine_diff_density_rms 0.094
_refine_ls_abs_structure_details 'Flack H D (1983), Acta Cryst. A39, 876-881'
_refine_ls_abs_structure_Flack 0.033(7)
_refine_ls_extinction_method none
_refine_ls_goodness_of_fit_ref 0.976
_refine_ls_hydrogen_treatment constr
_refine_ls_matrix_type full
_refine_ls_number_parameters 829
_refine_ls_number_reflns 14171
_refine_ls_number_restraints 1
_refine_ls_restrained_S_all 0.976
_refine_ls_R_factor_all 0.0943
_refine_ls_R_factor_gt 0.0564
_refine_ls_shift/su_max 0.000
_refine_ls_shift/su_mean 0.000
_refine_ls_structure_factor_coef Fsqd
_refine_ls_weighting_details 'calc w=1/[\s^2^(Fo^2^)+(0.0233P)^2^+0.0000P] where P=(Fo^2^+2Fc^2^)/3'
_refine_ls_weighting_scheme calc
_refine_ls_wR_factor_gt 0.1077
_refine_ls_wR_factor_ref 0.1228
_reflns_number_gt 9821
_reflns_number_total 14171
_reflns_threshold_expression >2sigma(I)
_cod_data_source_file ja406004q_si_006.cif
_cod_data_source_block shelxl4
_cod_original_cell_volume 3415.6(12)
_cod_original_sg_symbol_H-M 'P 1 21 1 '
_cod_database_code 4120291

loop_
_symmetry_equiv_pos_as_xyz
'x, y, z'
'-x, y+1/2, -z'

loop_
_atom_site_label
_atom_site_type_symbol
_atom_site_fract_x
_atom_site_fract_y
_atom_site_fract_z
_atom_site_U_iso_or_equiv
_atom_site_adp_type
_atom_site_occupancy
_atom_site_symmetry_multiplicity
_atom_site_calc_flag
_atom_site_refinement_flags
Br1 Br 0.34191(7) 0.26003(4) 0.52167(4) 0.0450(2) Uani 1 1 d .
Br2 Br 1.35695(6) 0.10766(4) 0.77158(4) 0.03163(16) Uani 1 1 d .
Br3 Br -0.40903(6) 0.61216(5) 0.72596(4) 0.0453(2) Uani 1 1 d .
Br4 Br 0.74572(6) 0.73112(4) -0.02348(4) 0.03338(18) Uani 1 1 d .
C1 C 0.7659(7) 0.3857(4) 0.2580(4) 0.0371(18) Uani 1 1 d .
H1A H 0.6997 0.3503 0.2296 0.045 Uiso 1 1 calc R
H1B H 0.7170 0.4325 0.2559 0.045 Uiso 1 1 calc R
C2 C 0.8872(8) 0.3944(4) 0.2236(4) 0.0383(18) Uani 1 1 d .
H2A H 0.8521 0.4077 0.1721 0.046 Uiso 1 1 calc R
H2B H 0.9487 0.4336 0.2481 0.046 Uiso 1 1 calc R
C3 C 0.9685(7) 0.3247(4) 0.2293(4) 0.0359(17) Uani 1 1 d .
H3A H 1.0450 0.3301 0.2050 0.043 Uiso 1 1 calc R
H3B H 0.9071 0.2853 0.2052 0.043 Uiso 1 1 calc R
C4 C 1.0276(6) 0.3063(4) 0.3084(3) 0.0289(15) Uani 1 1 d .
H4A H 1.0935 0.3445 0.3312 0.035 Uiso 1 1 calc R
H4B H 1.0799 0.2604 0.3119 0.035 Uiso 1 1 calc R
C5 C 0.9151(6) 0.2987(3) 0.3502(3) 0.0216(13) Uani 1 1 d .
H5 H 0.8667 0.2512 0.3393 0.026 Uiso 1 1 calc R
C6 C 0.9784(6) 0.3790(3) 0.4480(3) 0.0251(14) Uani 1 1 d .
C7 C 1.0586(7) 0.4139(4) 0.5082(4) 0.0383(18) Uani 1 1 d .
H7 H 1.1221 0.3883 0.5453 0.046 Uiso 1 1 calc R
C8 C 1.0411(7) 0.4894(4) 0.5118(4) 0.0383(19) Uani 1 1 d .
H8 H 1.0957 0.5157 0.5514 0.046 Uiso 1 1 calc R
C9 C 0.9459(8) 0.5256(4) 0.4585(4) 0.042(2) Uani 1 1 d .
H9 H 0.9337 0.5761 0.4628 0.051 Uiso 1 1 calc R
C10 C 0.8677(7) 0.4890(3) 0.3987(4) 0.0352(17) Uani 1 1 d .
H10 H 0.8037 0.5144 0.3618 0.042 Uiso 1 1 calc R
C11 C 0.8841(6) 0.4147(3) 0.3934(3) 0.0279(15) Uani 1 1 d .
C12 C 0.8099(6) 0.3605(3) 0.3365(4) 0.0254(14) Uani 1 1 d .
H12 H 0.7249 0.3435 0.3505 0.030 Uiso 1 1 calc R
C13 C 0.7905(7) 0.2483(3) 0.4935(3) 0.0266(16) Uani 1 1 d .
C14 C 0.6854(7) 0.2138(3) 0.4439(4) 0.0307(16) Uani 1 1 d .
H14 H 0.7054 0.1870 0.4055 0.037 Uiso 1 1 calc R
C15 C 0.5499(6) 0.2189(3) 0.4510(3) 0.0260(15) Uani 1 1 d .
H15 H 0.4755 0.1969 0.4167 0.031 Uiso 1 1 calc R
C16 C 0.5258(7) 0.2568(4) 0.5094(4) 0.0306(16) Uani 1 1 d .
C17 C 0.6317(7) 0.2918(4) 0.5585(4) 0.0320(16) Uani 1 1 d .
H17 H 0.6126 0.3186 0.5973 0.038 Uiso 1 1 calc R
C18 C 0.7656(6) 0.2872(3) 0.5502(3) 0.0270(15) Uani 1 1 d .
H18 H 0.8397 0.3107 0.5834 0.032 Uiso 1 1 calc R
C19 C 0.4579(7) -0.0667(4) 0.5741(4) 0.0434(19) Uani 1 1 d .
H19A H 0.4251 -0.1170 0.5647 0.052 Uiso 1 1 calc R
H19B H 0.4095 -0.0452 0.6085 0.052 Uiso 1 1 calc R
C20 C 0.4207(8) -0.0247(4) 0.5043(4) 0.047(2) Uani 1 1 d .
H20A H 0.3193 -0.0267 0.4831 0.056 Uiso 1 1 calc R
H20B H 0.4680 -0.0457 0.4693 0.056 Uiso 1 1 calc R
C21 C 0.4671(8) 0.0537(4) 0.5209(5) 0.051(2) Uani 1 1 d .
H21A H 0.4403 0.0831 0.4764 0.061 Uiso 1 1 calc R
H21B H 0.4215 0.0742 0.5569 0.061 Uiso 1 1 calc R
C22 C 0.6243(7) 0.0552(4) 0.5504(4) 0.046(2) Uani 1 1 d .
H22A H 0.6682 0.0392 0.5119 0.056 Uiso 1 1 calc R
H22B H 0.6538 0.1055 0.5629 0.056 Uiso 1 1 calc R
C23 C 0.6766(7) 0.0084(4) 0.6159(4) 0.0346(17) Uani 1 1 d .
H23 H 0.7796 0.0041 0.6245 0.042 Uiso 1 1 calc R
C24 C 0.6537(5) -0.0297(3) 0.7298(3) 0.0236(14) Uani 1 1 d .
C25 C 0.6632(6) -0.0376(4) 0.8033(4) 0.0312(16) Uani 1 1 d .
H25 H 0.6689 0.0035 0.8336 0.037 Uiso 1 1 calc R
C26 C 0.6643(6) -0.1073(4) 0.8318(4) 0.0350(17) Uani 1 1 d .
H26 H 0.6741 -0.1136 0.8821 0.042 Uiso 1 1 calc R
C27 C 0.6514(7) -0.1658(4) 0.7881(4) 0.0365(18) Uani 1 1 d .
H27 H 0.6522 -0.2124 0.8089 0.044 Uiso 1 1 calc R
C28 C 0.6375(7) -0.1608(4) 0.7156(4) 0.0336(17) Uani 1 1 d .
H28 H 0.6260 -0.2026 0.6858 0.040 Uiso 1 1 calc R
C29 C 0.6408(6) -0.0907(4) 0.6862(4) 0.0297(15) Uani 1 1 d .
C30 C 0.6160(7) -0.0670(4) 0.6087(4) 0.0367(17) Uani 1 1 d .
H30 H 0.6656 -0.0991 0.5813 0.044 Uiso 1 1 calc R
C31 C 0.8780(6) 0.1160(4) 0.7364(3) 0.0224(14) Uani 1 1 d .
C32 C 0.9582(6) 0.0893(3) 0.8007(4) 0.0256(15) Uani 1 1 d .
H32 H 0.9156 0.0722 0.8367 0.031 Uiso 1 1 calc R
C33 C 1.1029(6) 0.0876(3) 0.8125(4) 0.0265(15) Uani 1 1 d .
H33 H 1.1596 0.0697 0.8565 0.032 Uiso 1 1 calc R
C34 C 1.1617(5) 0.1126(4) 0.7585(3) 0.0211(13) Uani 1 1 d .
C35 C 1.0825(6) 0.1419(3) 0.6940(3) 0.0240(14) Uani 1 1 d .
H35 H 1.1260 0.1607 0.6590 0.029 Uiso 1 1 calc R
C36 C 0.9386(6) 0.1428(3) 0.6821(4) 0.0248(14) Uani 1 1 d .
H36 H 0.8821 0.1611 0.6382 0.030 Uiso 1 1 calc R
C37 C 0.3338(8) 0.4389(5) 0.9720(5) 0.061(3) Uani 1 1 d .
H37A H 0.2935 0.4660 1.0065 0.073 Uiso 1 1 calc R
H37B H 0.3030 0.3881 0.9721 0.073 Uiso 1 1 calc R
C38 C 0.4911(8) 0.4417(4) 0.9973(4) 0.051(2) Uani 1 1 d .
H38A H 0.5322 0.4096 0.9668 0.061 Uiso 1 1 calc R
H38B H 0.5212 0.4245 1.0478 0.061 Uiso 1 1 calc R
C39 C 0.5421(8) 0.5190(4) 0.9925(4) 0.048(2) Uani 1 1 d .
H39A H 0.5011 0.5514 1.0228 0.057 Uiso 1 1 calc R
H39B H 0.6444 0.5210 1.0102 0.057 Uiso 1 1 calc R
C40 C 0.4990(7) 0.5431(4) 0.9145(4) 0.0421(19) Uani 1 1 d .
H40A H 0.5448 0.5118 0.8854 0.051 Uiso 1 1 calc R
H40B H 0.5317 0.5931 0.9110 0.051 Uiso 1 1 calc R
C41 C 0.3407(7) 0.5403(4) 0.8826(4) 0.0366(17) Uani 1 1 d .
H41 H 0.2938 0.5816 0.9005 0.044 Uiso 1 1 calc R
C42 C 0.3097(6) 0.4702(3) 0.7773(4) 0.0287(15) Uani 1 1 d .
C43 C 0.3214(7) 0.4457(4) 0.7109(4) 0.045(2) Uani 1 1 d .
H43 H 0.3286 0.4778 0.6733 0.054 Uiso 1 1 calc R
C44 C 0.3220(8) 0.3707(5) 0.7026(6) 0.061(3) Uani 1 1 d .
H44 H 0.3267 0.3507 0.6576 0.074 Uiso 1 1 calc R
C45 C 0.3159(8) 0.3259(5) 0.7584(7) 0.067(3) Uani 1 1 d .
H45 H 0.3205 0.2752 0.7519 0.080 Uiso 1 1 calc R
C46 C 0.3030(8) 0.3523(4) 0.8242(6) 0.056(3) Uani 1 1 d .
H46 H 0.2972 0.3203 0.8621 0.067 Uiso 1 1 calc R
C47 C 0.2990(7) 0.4247(4) 0.8333(4) 0.041(2) Uani 1 1 d .
C48 C 0.2787(7) 0.4703(4) 0.8966(4) 0.0414(19) Uani 1 1 d .
H48 H 0.1767 0.4782 0.8893 0.050 Uiso 1 1 calc R
C49 C 0.0646(6) 0.6104(4) 0.7474(3) 0.0265(14) Uani 1 1 d .
C50 C -0.0241(6) 0.5846(3) 0.6849(3) 0.0279(15) Uani 1 1 d .
H50 H 0.0124 0.5667 0.6469 0.034 Uiso 1 1 calc R
C51 C -0.1680(6) 0.5849(3) 0.6776(4) 0.0322(16) Uani 1 1 d .
H51 H -0.2304 0.5680 0.6348 0.039 Uiso 1 1 calc R
C52 C -0.2160(5) 0.6106(4) 0.7348(3) 0.0270(14) Uani 1 1 d .
C53 C -0.1292(7) 0.6371(3) 0.7974(4) 0.0323(17) Uani 1 1 d .
H53 H -0.1662 0.6554 0.8351 0.039 Uiso 1 1 calc R
C54 C 0.0151(7) 0.6366(3) 0.8043(4) 0.0335(17) Uani 1 1 d .
H54 H 0.0774 0.6539 0.8470 0.040 Uiso 1 1 calc R
C55 C 0.1548(7) 0.9819(4) 0.0848(4) 0.0404(18) Uani 1 1 d .
H55 H 0.2039 1.0129 0.1220 0.049 Uiso 1 1 calc R
C56 C 0.0737(8) 1.0108(4) 0.0214(5) 0.051(2) Uani 1 1 d .
H56 H 0.0664 1.0615 0.0148 0.061 Uiso 1 1 calc R
C57 C 0.0037(8) 0.9648(5) -0.0320(5) 0.052(2) Uani 1 1 d .
H57 H -0.0496 0.9846 -0.0760 0.063 Uiso 1 1 calc R
C58 C 0.0087(7) 0.8897(4) -0.0234(4) 0.0395(18) Uani 1 1 d .
H58 H -0.0406 0.8581 -0.0601 0.047 Uiso 1 1 calc R
C59 C 0.0887(6) 0.8644(3) 0.0408(4) 0.0260(14) Uani 1 1 d .
C60 C 0.1623(6) 0.7945(3) 0.1456(3) 0.0253(14) Uani 1 1 d .
H60 H 0.2224 0.7515 0.1623 0.030 Uiso 1 1 calc R
C61 C 0.0402(6) 0.7972(3) 0.1816(3) 0.0278(15) Uani 1 1 d .
H61A H -0.0318 0.8303 0.1541 0.033 Uiso 1 1 calc R
H61B H -0.0015 0.7485 0.1801 0.033 Uiso 1 1 calc R
C62 C 0.0848(7) 0.8221(4) 0.2589(4) 0.0325(16) Uani 1 1 d .
H62A H 0.1538 0.7880 0.2872 0.039 Uiso 1 1 calc R
H62B H 0.0035 0.8229 0.2801 0.039 Uiso 1 1 calc R
C63 C 0.1478(8) 0.8969(4) 0.2629(4) 0.0357(18) Uani 1 1 d .
H63A H 0.1748 0.9132 0.3138 0.043 Uiso 1 1 calc R
H63B H 0.0787 0.9313 0.2351 0.043 Uiso 1 1 calc R
C64 C 0.2751(8) 0.8951(4) 0.2321(4) 0.0408(19) Uani 1 1 d .
H64A H 0.3107 0.9449 0.2312 0.049 Uiso 1 1 calc R
H64B H 0.3485 0.8663 0.2647 0.049 Uiso 1 1 calc R
C65 C 0.2482(7) 0.8639(3) 0.1567(4) 0.0306(16) Uani 1 1 d .
H65 H 0.3400 0.8529 0.1467 0.037 Uiso 1 1 calc R
C66 C 0.1642(6) 0.9093(3) 0.0938(4) 0.0298(15) Uani 1 1 d .
C67 C 0.3005(6) 0.7270(3) 0.0084(3) 0.0211(13) Uani 1 1 d .
C68 C 0.4073(6) 0.7010(3) 0.0616(4) 0.0276(15) Uani 1 1 d .
H68 H 0.3907 0.6812 0.1045 0.033 Uiso 1 1 calc R
C69 C 0.5405(6) 0.7040(3) 0.0517(4) 0.0308(16) Uani 1 1 d .
H69 H 0.6167 0.6868 0.0883 0.037 Uiso 1 1 calc R
C70 C 0.5621(6) 0.7317(4) -0.0102(4) 0.0246(15) Uani 1 1 d .
C71 C 0.4554(6) 0.7609(4) -0.0634(4) 0.0309(15) Uani 1 1 d .
H71 H 0.4728 0.7825 -0.1053 0.037 Uiso 1 1 calc R
C72 C 0.3238(6) 0.7577(4) -0.0533(3) 0.0288(15) Uani 1 1 d .
H72 H 0.2481 0.7768 -0.0890 0.035 Uiso 1 1 calc R
N1 N 0.9871(5) 0.3040(3) 0.4294(3) 0.0268(12) Uani 1 1 d .
N2 N 0.6441(5) 0.0342(3) 0.6864(3) 0.0280(13) Uani 1 1 d .
N3 N 0.3180(5) 0.5434(3) 0.8025(3) 0.0296(13) Uani 1 1 d .
N4 N 0.1011(5) 0.7916(3) 0.0658(3) 0.0247(12) Uani 1 1 d .
O1 O 0.9744(5) 0.1732(2) 0.4494(2) 0.0343(11) Uani 1 1 d .
O2 O 1.0542(4) 0.2573(3) 0.5541(2) 0.0411(13) Uani 1 1 d .
O3 O 0.6627(4) 0.1187(2) 0.7888(2) 0.0325(11) Uani 1 1 d .
O4 O 0.6417(5) 0.1664(2) 0.6671(3) 0.0453(14) Uani 1 1 d .
O5 O 0.2656(4) 0.6038(3) 0.6845(2) 0.0397(12) Uani 1 1 d .
O6 O 0.2990(4) 0.6745(2) 0.7964(3) 0.0423(13) Uani 1 1 d .
O7 O 0.0359(4) 0.7302(3) -0.0520(2) 0.0363(11) Uani 1 1 d .
O8 O 0.1177(4) 0.6594(2) 0.0593(2) 0.0312(11) Uani 1 1 d .
S1 S 0.96267(16) 0.24082(9) 0.48431(9) 0.0274(4) Uani 1 1 d .
S2 S 0.69633(14) 0.11445(10) 0.72096(9) 0.0288(4) Uani 1 1 d .
S3 S 0.24551(15) 0.61267(10) 0.75547(9) 0.0287(4) Uani 1 1 d .
S4 S 0.12704(16) 0.72211(10) 0.01814(9) 0.0271(4) Uani 1 1 d .

loop_
_atom_site_aniso_label
_atom_site_aniso_U_11
_atom_site_aniso_U_22
_atom_site_aniso_U_33
_atom_site_aniso_U_23
_atom_site_aniso_U_13
_atom_site_aniso_U_12
Br1 0.0315(4) 0.0542(5) 0.0525(5) -0.0016(4) 0.0163(4) 0.0108(4)
Br2 0.0173(3) 0.0390(4) 0.0377(4) -0.0102(4) 0.0053(3) -0.0003(3)
Br3 0.0265(3) 0.0560(5) 0.0566(5) 0.0216(5) 0.0166(3) 0.0050(4)
Br4 0.0200(3) 0.0418(4) 0.0399(4) 0.0036(4) 0.0105(3) -0.0023(3)
C1 0.044(4) 0.028(4) 0.034(4) 0.006(3) -0.001(4) 0.004(3)
C2 0.054(5) 0.028(4) 0.028(4) 0.009(3) 0.001(4) -0.004(3)
C3 0.046(4) 0.042(4) 0.020(4) -0.004(3) 0.010(3) -0.007(3)
C4 0.035(4) 0.034(4) 0.020(4) -0.003(3) 0.012(3) -0.002(3)
C5 0.028(3) 0.018(3) 0.016(3) -0.002(3) 0.001(3) -0.005(2)
C6 0.031(3) 0.021(3) 0.025(4) -0.005(3) 0.010(3) -0.001(3)
C7 0.044(4) 0.045(5) 0.025(4) -0.007(4) 0.007(3) 0.002(3)
C8 0.042(5) 0.039(5) 0.033(5) -0.014(4) 0.006(4) -0.006(4)
C9 0.058(5) 0.028(4) 0.045(5) -0.004(4) 0.021(4) -0.003(4)
C10 0.043(4) 0.025(4) 0.035(4) 0.000(3) 0.006(3) 0.002(3)
C11 0.028(3) 0.029(4) 0.028(4) -0.005(3) 0.010(3) -0.001(3)
C12 0.024(3) 0.024(3) 0.028(4) -0.004(3) 0.005(3) -0.001(3)
C13 0.035(4) 0.030(4) 0.017(3) 0.007(3) 0.010(3) 0.007(3)
C14 0.044(4) 0.024(4) 0.032(4) -0.001(3) 0.024(3) 0.000(3)
C15 0.035(4) 0.025(4) 0.016(3) 0.003(3) 0.001(3) 0.003(3)
C16 0.031(4) 0.034(4) 0.030(4) 0.004(3) 0.014(3) 0.005(3)
C17 0.043(4) 0.034(4) 0.019(4) 0.006(3) 0.009(3) 0.008(3)
C18 0.026(3) 0.030(4) 0.022(4) 0.007(3) 0.001(3) 0.011(3)
C19 0.033(4) 0.046(5) 0.046(5) 0.002(4) 0.001(4) -0.006(3)
C20 0.042(5) 0.057(5) 0.033(5) 0.010(4) -0.007(4) -0.017(4)
C21 0.052(5) 0.040(5) 0.053(6) 0.016(4) -0.002(4) -0.007(4)
C22 0.046(5) 0.043(5) 0.045(5) 0.012(4) 0.001(4) -0.013(4)
C23 0.026(3) 0.047(4) 0.028(4) 0.010(3) 0.001(3) -0.011(3)
C24 0.010(3) 0.030(3) 0.029(4) 0.000(3) 0.002(3) -0.007(2)
C25 0.023(3) 0.041(4) 0.029(4) -0.001(3) 0.006(3) -0.004(3)
C26 0.034(4) 0.037(4) 0.036(4) 0.007(4) 0.011(3) 0.003(3)
C27 0.039(4) 0.033(4) 0.038(5) 0.012(4) 0.011(4) -0.001(3)
C28 0.042(4) 0.026(4) 0.034(5) -0.002(3) 0.010(4) 0.003(3)
C29 0.022(3) 0.038(4) 0.028(4) 0.003(3) 0.005(3) 0.002(3)
C30 0.032(4) 0.040(4) 0.038(5) 0.000(3) 0.009(3) 0.001(3)
C31 0.018(3) 0.017(3) 0.029(4) -0.002(3) 0.001(3) 0.001(3)
C32 0.025(3) 0.024(4) 0.033(4) 0.002(3) 0.016(3) 0.006(3)
C33 0.030(3) 0.020(3) 0.028(4) 0.000(3) 0.005(3) -0.001(3)
C34 0.010(2) 0.022(3) 0.032(4) -0.011(3) 0.007(2) 0.000(3)
C35 0.021(3) 0.027(3) 0.023(4) -0.001(3) 0.004(3) -0.006(3)
C36 0.022(3) 0.025(3) 0.026(4) -0.001(3) 0.002(3) -0.002(3)
C37 0.047(5) 0.071(6) 0.062(7) 0.026(5) 0.008(5) -0.001(4)
C38 0.052(5) 0.065(6) 0.035(5) 0.026(4) 0.010(4) 0.023(4)
C39 0.052(5) 0.056(6) 0.030(5) 0.000(4) 0.002(4) 0.003(4)
C40 0.037(4) 0.050(5) 0.039(5) 0.003(4) 0.007(4) 0.001(3)
C41 0.033(4) 0.042(4) 0.038(5) 0.002(4) 0.015(3) 0.015(3)
C42 0.012(3) 0.027(4) 0.044(4) 0.003(3) 0.001(3) 0.004(3)
C43 0.036(4) 0.041(5) 0.051(5) -0.010(4) -0.003(4) 0.013(3)
C44 0.037(5) 0.063(6) 0.071(7) -0.040(6) -0.012(5) 0.005(4)
C45 0.036(5) 0.034(5) 0.117(10) -0.018(6) -0.006(6) -0.001(4)
C46 0.036(4) 0.032(5) 0.089(8) 0.003(5) -0.006(5) -0.003(3)
C47 0.025(4) 0.029(4) 0.064(6) 0.009(4) 0.001(4) -0.008(3)
C48 0.026(4) 0.055(5) 0.044(5) 0.009(4) 0.010(3) -0.001(3)
C49 0.029(3) 0.023(3) 0.031(4) 0.011(3) 0.013(3) 0.004(3)
C50 0.039(4) 0.025(4) 0.023(4) -0.001(3) 0.014(3) 0.006(3)
C51 0.026(3) 0.036(4) 0.035(4) 0.002(3) 0.008(3) -0.001(3)
C52 0.015(3) 0.033(4) 0.032(4) 0.005(4) 0.005(3) -0.002(3)
C53 0.040(4) 0.029(4) 0.037(4) 0.008(3) 0.026(4) 0.015(3)
C54 0.037(4) 0.028(4) 0.037(4) 0.003(3) 0.012(3) 0.002(3)
C55 0.037(4) 0.036(4) 0.051(5) 0.001(4) 0.018(4) -0.003(3)
C56 0.050(5) 0.038(5) 0.067(7) 0.023(5) 0.019(5) 0.011(4)
C57 0.048(5) 0.064(6) 0.046(5) 0.037(5) 0.013(4) 0.017(4)
C58 0.038(4) 0.043(4) 0.033(4) 0.016(4) 0.000(3) 0.001(3)
C59 0.024(3) 0.027(4) 0.027(4) 0.006(3) 0.006(3) 0.008(3)
C60 0.032(3) 0.027(3) 0.017(3) 0.001(3) 0.006(3) -0.001(3)
C61 0.032(4) 0.024(3) 0.026(4) -0.003(3) 0.004(3) 0.000(3)
C62 0.040(4) 0.035(4) 0.022(4) -0.006(3) 0.006(3) 0.002(3)
C63 0.059(5) 0.028(4) 0.020(4) -0.005(3) 0.008(4) 0.003(3)
C64 0.049(5) 0.029(4) 0.032(4) -0.004(3) -0.013(4) -0.007(3)
C65 0.029(3) 0.028(4) 0.037(4) -0.003(3) 0.011(3) -0.003(3)
C66 0.032(3) 0.028(4) 0.031(4) 0.001(3) 0.010(3) -0.003(3)
C67 0.015(3) 0.027(3) 0.023(3) -0.006(3) 0.006(3) -0.004(3)
C68 0.029(3) 0.029(4) 0.026(4) 0.003(3) 0.007(3) 0.003(3)
C69 0.023(3) 0.036(4) 0.032(4) 0.002(3) 0.004(3) 0.003(3)
C70 0.016(3) 0.023(3) 0.039(4) -0.003(3) 0.016(3) -0.003(3)
C71 0.026(3) 0.037(4) 0.029(4) 0.008(3) 0.006(3) -0.011(3)
C72 0.021(3) 0.040(4) 0.022(4) 0.003(3) -0.001(3) 0.004(3)
N1 0.031(3) 0.027(3) 0.023(3) -0.001(2) 0.008(2) -0.002(2)
N2 0.018(3) 0.035(3) 0.029(3) -0.002(3) 0.003(2) -0.007(2)
N3 0.038(3) 0.028(3) 0.024(3) 0.003(3) 0.010(3) 0.008(2)
N4 0.028(3) 0.029(3) 0.018(3) 0.001(2) 0.006(2) 0.003(2)
O1 0.049(3) 0.027(3) 0.034(3) 0.010(2) 0.023(2) 0.014(2)
O2 0.035(3) 0.067(4) 0.019(3) 0.006(3) 0.002(2) 0.013(2)
O3 0.024(2) 0.030(3) 0.047(3) -0.004(2) 0.013(2) 0.004(2)
O4 0.030(3) 0.037(3) 0.066(4) 0.018(3) 0.007(3) 0.005(2)
O5 0.034(2) 0.046(3) 0.048(3) 0.020(3) 0.025(2) 0.014(3)
O6 0.028(3) 0.025(3) 0.068(4) -0.002(3) 0.002(3) 0.000(2)
O7 0.019(2) 0.068(3) 0.021(2) -0.008(3) 0.0027(19) -0.008(2)
O8 0.027(2) 0.036(3) 0.033(3) -0.005(2) 0.012(2) -0.010(2)
S1 0.0271(8) 0.0343(11) 0.0225(9) 0.0085(8) 0.0095(7) 0.0086(7)
S2 0.0185(7) 0.0271(9) 0.0401(10) 0.0051(9) 0.0061(7) 0.0005(8)
S3 0.0228(7) 0.0278(9) 0.0380(10) 0.0077(10) 0.0122(7) 0.0025(8)
S4 0.0219(8) 0.0376(10) 0.0229(9) -0.0067(8) 0.0076(7) -0.0057(7)

loop_
_atom_type_symbol
_atom_type_description
_atom_type_scat_dispersion_real
_atom_type_scat_dispersion_imag
_atom_type_scat_source
C C 0.0033 0.0016 'International Tables Vol C Tables 4.2.6.8 and 6.1.1.4'
H H 0.0000 0.0000 'International Tables Vol C Tables 4.2.6.8 and 6.1.1.4'
N N 0.0061 0.0033 'International Tables Vol C Tables 4.2.6.8 and 6.1.1.4'
O O 0.0106 0.0060 'International Tables Vol C Tables 4.2.6.8 and 6.1.1.4'
S S 0.1246 0.1234 'International Tables Vol C Tables 4.2.6.8 and 6.1.1.4'
Br Br -0.2901 2.4595 'International Tables Vol C Tables 4.2.6.8 and 6.1.1.4'

loop_
_geom_angle_atom_site_label_1
_geom_angle_atom_site_label_2
_geom_angle_atom_site_label_3
_geom_angle
C2 C1 C12 113.2(6)
C2 C1 H1A 108.9
C12 C1 H1A 108.9
C2 C1 H1B 108.9
C12 C1 H1B 108.9
H1A C1 H1B 107.8
C3 C2 C1 110.2(6)
C3 C2 H2A 109.6
C1 C2 H2A 109.6
C3 C2 H2B 109.6
C1 C2 H2B 109.6
H2A C2 H2B 108.1
C2 C3 C4 109.4(6)
C2 C3 H3A 109.8
C4 C3 H3A 109.8
C2 C3 H3B 109.8
C4 C3 H3B 109.8
H3A C3 H3B 108.2
C3 C4 C5 112.8(5)
C3 C4 H4A 109.0
C5 C4 H4A 109.0
C3 C4 H4B 109.0
C5 C4 H4B 109.0
H4A C4 H4B 107.8
N1 C5 C12 104.8(5)
N1 C5 C4 107.0(4)
C12 C5 C4 113.5(5)
N1 C5 H5 110.5
C12 C5 H5 110.5
C4 C5 H5 110.5
C11 C6 C7 123.1(6)
C11 C6 N1 110.2(5)
C7 C6 N1 126.6(6)
C6 C7 C8 116.6(7)
C6 C7 H7 121.7
C8 C7 H7 121.7
C9 C8 C7 121.1(7)
C9 C8 H8 119.5
C7 C8 H8 119.5
C8 C9 C10 120.8(7)
C8 C9 H9 119.6
C10 C9 H9 119.6
C9 C10 C11 119.4(7)
C9 C10 H10 120.3
C11 C10 H10 120.3
C6 C11 C10 119.1(6)
C6 C11 C12 109.9(5)
C10 C11 C12 131.0(6)
C1 C12 C11 117.9(5)
C1 C12 C5 114.4(5)
C11 C12 C5 100.5(5)
C1 C12 H12 107.8
C11 C12 H12 107.8
C5 C12 H12 107.8
C18 C13 C14 122.0(6)
C18 C13 S1 119.2(5)
C14 C13 S1 118.8(5)
C13 C14 C15 119.3(6)
C13 C14 H14 120.4
C15 C14 H14 120.4
C16 C15 C14 118.5(6)
C16 C15 H15 120.7
C14 C15 H15 120.7
C17 C16 C15 121.8(6)
C17 C16 Br1 119.5(5)
C15 C16 Br1 118.6(5)
C18 C17 C16 118.9(6)
C18 C17 H17 120.5
C16 C17 H17 120.5
C13 C18 C17 119.4(6)
C13 C18 H18 120.3
C17 C18 H18 120.3
C20 C19 C30 112.2(6)
C20 C19 H19A 109.2
C30 C19 H19A 109.2
C20 C19 H19B 109.2
C30 C19 H19B 109.2
H19A C19 H19B 107.9
C19 C20 C21 108.1(6)
C19 C20 H20A 110.1
C21 C20 H20A 110.1
C19 C20 H20B 110.1
C21 C20 H20B 110.1
H20A C20 H20B 108.4
C22 C21 C20 108.7(6)
C22 C21 H21A 109.9
C20 C21 H21A 109.9
C22 C21 H21B 109.9
C20 C21 H21B 109.9
H21A C21 H21B 108.3
C23 C22 C21 114.1(6)
C23 C22 H22A 108.7
C21 C22 H22A 108.7
C23 C22 H22B 108.7
C21 C22 H22B 108.7
H22A C22 H22B 107.6
C22 C23 C30 114.1(6)
C22 C23 N2 116.5(6)
C30 C23 N2 101.6(5)
C22 C23 H23 108.1
C30 C23 H23 108.1
N2 C23 H23 108.1
C25 C24 C29 119.5(6)
C25 C24 N2 130.5(6)
C29 C24 N2 109.9(5)
C24 C25 C26 118.8(6)
C24 C25 H25 120.6
C26 C25 H25 120.6
C27 C26 C25 120.4(7)
C27 C26 H26 119.8
C25 C26 H26 119.8
C26 C27 C28 123.0(7)
C26 C27 H27 118.5
C28 C27 H27 118.5
C27 C28 C29 117.3(7)
C27 C28 H28 121.3
C29 C28 H28 121.3
C24 C29 C28 120.9(6)
C24 C29 C30 108.7(6)
C28 C29 C30 130.0(6)
C29 C30 C23 102.5(6)
C29 C30 C19 108.7(6)
C23 C30 C19 112.0(6)
C29 C30 H30 111.1
C23 C30 H30 111.1
C19 C30 H30 111.1
C32 C31 C36 121.4(5)
C32 C31 S2 119.2(5)
C36 C31 S2 119.4(5)
C31 C32 C33 119.7(6)
C31 C32 H32 120.2
C33 C32 H32 120.2
C34 C33 C32 118.6(6)
C34 C33 H33 120.7
C32 C33 H33 120.7
C33 C34 C35 122.5(5)
C33 C34 Br2 119.5(5)
C35 C34 Br2 118.0(4)
C36 C35 C34 118.7(6)
C36 C35 H35 120.6
C34 C35 H35 120.6
C35 C36 C31 119.0(6)
C35 C36 H36 120.5
C31 C36 H36 120.5
C38 C37 C48 112.7(6)
C38 C37 H37A 109.0
C48 C37 H37A 109.0
C38 C37 H37B 109.1
C48 C37 H37B 109.0
H37A C37 H37B 107.8
C37 C38 C39 110.1(6)
C37 C38 H38A 109.6
C39 C38 H38A 109.6
C37 C38 H38B 109.6
C39 C38 H38B 109.6
H38A C38 H38B 108.2
C40 C39 C38 108.6(6)
C40 C39 H39A 110.0
C38 C39 H39A 110.0
C40 C39 H39B 110.0
C38 C39 H39B 110.0
H39A C39 H39B 108.4
C39 C40 C41 113.0(6)
C39 C40 H40A 109.0
C41 C40 H40A 109.0
C39 C40 H40B 109.0
C41 C40 H40B 109.0
H40A C40 H40B 107.8
C48 C41 N3 104.7(6)
C48 C41 C40 112.7(6)
N3 C41 C40 106.5(5)
C48 C41 H41 110.9
N3 C41 H41 110.9
C40 C41 H41 110.9
C43 C42 C47 123.3(7)
C43 C42 N3 127.5(6)
C47 C42 N3 109.0(6)
C42 C43 C44 115.8(8)
C42 C43 H43 122.1
C44 C43 H43 122.1
C45 C44 C43 120.9(9)
C45 C44 H44 119.6
C43 C44 H44 119.6
C44 C45 C46 121.8(8)
C44 C45 H45 119.1
C46 C45 H45 119.1
C47 C46 C45 118.7(9)
C47 C46 H46 120.7
C45 C46 H46 120.7
C46 C47 C42 119.5(8)
C46 C47 C48 131.6(8)
C42 C47 C48 108.9(6)
C41 C48 C37 115.8(7)
C41 C48 C47 101.4(5)
C37 C48 C47 116.7(7)
C41 C48 H48 107.4
C37 C48 H48 107.4
C47 C48 H48 107.4
C50 C49 C54 121.6(6)
C50 C49 S3 120.1(5)
C54 C49 S3 118.3(5)
C49 C50 C51 120.0(6)
C49 C50 H50 120.0
C51 C50 H50 120.0
C52 C51 C50 117.9(6)
C52 C51 H51 121.0
C50 C51 H51 121.0
C53 C52 C51 122.9(5)
C53 C52 Br3 118.4(5)
C51 C52 Br3 118.7(5)
C52 C53 C54 118.8(6)
C52 C53 H53 120.6
C54 C53 H53 120.6
C49 C54 C53 118.7(7)
C49 C54 H54 120.7
C53 C54 H54 120.7
C66 C55 C56 120.0(7)
C66 C55 H55 120.0
C56 C55 H55 120.0
C57 C56 C55 119.1(7)
C57 C56 H56 120.5
C55 C56 H56 120.5
C56 C57 C58 122.1(7)
C56 C57 H57 118.9
C58 C57 H57 118.9
C59 C58 C57 116.2(7)
C59 C58 H58 121.9
C57 C58 H58 121.9
C58 C59 C66 122.7(6)
C58 C59 N4 127.4(6)
C66 C59 N4 109.8(5)
N4 C60 C65 104.2(5)
N4 C60 C61 107.0(5)
C65 C60 C61 112.7(5)
N4 C60 H60 110.9
C65 C60 H60 110.9
C61 C60 H60 110.9
C62 C61 C60 112.1(5)
C62 C61 H61A 109.2
C60 C61 H61A 109.2
C62 C61 H61B 109.2
C60 C61 H61B 109.2
H61A C61 H61B 107.9
C61 C62 C63 110.4(6)
C61 C62 H62A 109.6
C63 C62 H62A 109.6
C61 C62 H62B 109.6
C63 C62 H62B 109.6
H62A C62 H62B 108.1
C62 C63 C64 109.5(5)
C62 C63 H63A 109.8
C64 C63 H63A 109.8
C62 C63 H63B 109.8
C64 C63 H63B 109.8
H63A C63 H63B 108.2
C65 C64 C63 114.2(6)
C65 C64 H64A 108.7
C63 C64 H64A 108.7
C65 C64 H64B 108.7
C63 C64 H64B 108.7
H64A C64 H64B 107.6
C64 C65 C60 114.5(6)
C64 C65 C66 118.0(6)
C60 C65 C66 100.1(5)
C64 C65 H65 107.9
C60 C65 H65 107.9
C66 C65 H65 107.9
C55 C66 C59 119.9(6)
C55 C66 C65 130.6(6)
C59 C66 C65 109.6(5)
C68 C67 C72 121.2(5)
C68 C67 S4 119.9(5)
C72 C67 S4 118.9(5)
C67 C68 C69 118.6(6)
C67 C68 H68 120.7
C69 C68 H68 120.7
C70 C69 C68 119.9(6)
C70 C69 H69 120.0
C68 C69 H69 120.0
C69 C70 C71 122.0(6)
C69 C70 Br4 118.6(5)
C71 C70 Br4 119.3(5)
C72 C71 C70 117.6(6)
C72 C71 H71 121.2
C70 C71 H71 121.2
C71 C72 C67 120.5(6)
C71 C72 H72 119.8
C67 C72 H72 119.8
C6 N1 C5 105.5(5)
C6 N1 S1 120.3(4)
C5 N1 S1 119.4(4)
C24 N2 C23 104.6(5)
C24 N2 S2 122.7(4)
C23 N2 S2 121.0(4)
C42 N3 C41 106.8(5)
C42 N3 S3 125.4(5)
C41 N3 S3 122.0(4)
C59 N4 C60 106.6(5)
C59 N4 S4 124.8(4)
C60 N4 S4 121.1(4)
O1 S1 O2 120.4(3)
O1 S1 N1 106.5(3)
O2 S1 N1 106.4(3)
O1 S1 C13 107.9(3)
O2 S1 C13 107.1(3)
N1 S1 C13 108.1(3)
O4 S2 O3 119.4(3)
O4 S2 N2 107.2(3)
O3 S2 N2 107.0(3)
O4 S2 C31 107.7(3)
O3 S2 C31 108.2(3)
N2 S2 C31 106.8(3)
O6 S3 O5 119.7(3)
O6 S3 N3 106.3(3)
O5 S3 N3 106.6(3)
O6 S3 C49 107.6(3)
O5 S3 C49 107.1(3)
N3 S3 C49 109.3(3)
O8 S4 O7 119.5(3)
O8 S4 N4 107.2(3)
O7 S4 N4 106.8(3)
O8 S4 C67 107.3(3)
O7 S4 C67 107.5(3)
N4 S4 C67 108.0(3)

loop_
_geom_bond_atom_site_label_1
_geom_bond_atom_site_label_2
_geom_bond_distance
Br1 C16 1.902(6)
Br2 C34 1.898(5)
Br3 C52 1.885(5)
Br4 C70 1.906(5)
C1 C2 1.520(9)
C1 C12 1.528(9)
C1 H1A 0.9900
C1 H1B 0.9900
C2 C3 1.514(10)
C2 H2A 0.9900
C2 H2B 0.9900
C3 C4 1.519(9)
C3 H3A 0.9900
C3 H3B 0.9900
C4 C5 1.534(8)
C4 H4A 0.9900
C4 H4B 0.9900
C5 N1 1.509(7)
C5 C12 1.531(8)
C5 H5 1.0000
C6 C11 1.385(8)
C6 C7 1.387(9)
C6 N1 1.444(7)
C7 C8 1.415(10)
C7 H7 0.9500
C8 C9 1.379(10)
C8 H8 0.9500
C9 C10 1.389(10)
C9 H9 0.9500
C10 C11 1.394(8)
C10 H10 0.9500
C11 C12 1.529(8)
C12 H12 1.0000
C13 C18 1.376(9)
C13 C14 1.381(9)
C13 S1 1.770(6)
C14 C15 1.391(8)
C14 H14 0.9500
C15 C16 1.389(9)
C15 H15 0.9500
C16 C17 1.388(9)
C17 C18 1.383(8)
C17 H17 0.9500
C18 H18 0.9500
C19 C20 1.510(10)
C19 C30 1.547(9)
C19 H19A 0.9900
C19 H19B 0.9900
C20 C21 1.534(10)
C20 H20A 0.9900
C20 H20B 0.9900
C21 C22 1.524(10)
C21 H21A 0.9900
C21 H21B 0.9900
C22 C23 1.506(9)
C22 H22A 0.9900
C22 H22B 0.9900
C23 C30 1.514(9)
C23 N2 1.539(9)
C23 H23 1.0000
C24 C25 1.392(9)
C24 C29 1.393(9)
C24 N2 1.436(8)
C25 C26 1.402(9)
C25 H25 0.9500
C26 C27 1.356(10)
C26 H26 0.9500
C27 C28 1.362(10)
C27 H27 0.9500
C28 C29 1.420(9)
C28 H28 0.9500
C29 C30 1.506(9)
C30 H30 1.0000
C31 C32 1.379(8)
C31 C36 1.415(9)
C31 S2 1.757(6)
C32 C33 1.401(8)
C32 H32 0.9500
C33 C34 1.387(8)
C33 H33 0.9500
C34 C35 1.396(8)
C35 C36 1.392(8)
C35 H35 0.9500
C36 H36 0.9500
C37 C38 1.520(11)
C37 C48 1.527(10)
C37 H37A 0.9900
C37 H37B 0.9900
C38 C39 1.531(10)
C38 H38A 0.9900
C38 H38B 0.9900
C39 C40 1.512(10)
C39 H39A 0.9900
C39 H39B 0.9900
C40 C41 1.541(9)
C40 H40A 0.9900
C40 H40B 0.9900
C41 C48 1.488(10)
C41 N3 1.494(9)
C41 H41 1.0000
C42 C43 1.381(10)
C42 C47 1.388(10)
C42 N3 1.434(8)
C43 C44 1.400(11)
C43 H43 0.9500
C44 C45 1.365(13)
C44 H44 0.9500
C45 C46 1.385(13)
C45 H45 0.9500
C46 C47 1.355(10)
C46 H46 0.9500
C47 C48 1.530(11)
C48 H48 1.0000
C49 C50 1.381(9)
C49 C54 1.389(9)
C49 S3 1.768(6)
C50 C51 1.403(8)
C50 H50 0.9500
C51 C52 1.381(9)
C51 H51 0.9500
C52 C53 1.380(9)
C53 C54 1.409(9)
C53 H53 0.9500
C54 H54 0.9500
C55 C66 1.356(9)
C55 C56 1.387(10)
C55 H55 0.9500
C56 C57 1.378(11)
C56 H56 0.9500
C57 C58 1.401(11)
C57 H57 0.9500
C58 C59 1.369(9)
C58 H58 0.9500
C59 C66 1.381(9)
C59 N4 1.426(7)
C60 N4 1.497(8)
C60 C65 1.528(8)
C60 C61 1.540(8)
C60 H60 1.0000
C61 C62 1.506(8)
C61 H61A 0.9900
C61 H61B 0.9900
C62 C63 1.515(9)
C62 H62A 0.9900
C62 H62B 0.9900
C63 C64 1.525(10)
C63 H63A 0.9900
C63 H63B 0.9900
C64 C65 1.513(9)
C64 H64A 0.9900
C64 H64B 0.9900
C65 C66 1.535(9)
C65 H65 1.0000
C67 C68 1.363(8)
C67 C72 1.381(8)
C67 S4 1.783(6)
C68 C69 1.386(8)
C68 H68 0.9500
C69 C70 1.356(9)
C69 H69 0.9500
C70 C71 1.385(9)
C71 C72 1.371(8)
C71 H71 0.9500
C72 H72 0.9500
N1 S1 1.631(5)
N2 S2 1.657(5)
N3 S3 1.629(6)
N4 S4 1.635(5)
O1 S1 1.439(5)
O2 S1 1.448(5)
O3 S2 1.420(5)
O4 S2 1.416(5)
O5 S3 1.431(5)
O6 S3 1.416(5)
O7 S4 1.428(4)
O8 S4 1.419(5)
